data_8103709
loop_
_publ_author_name
'Krischner, H.'
'Saracoglu, A.I.'
'Kratky, C.'

_publ_section_title
;
 Die Kristallstruktur des Cs Ba2 (N3)5
;
_journal_name_full 'Zeitschrift fuer Kristallographie (149,1979-)'
_journal_page_first 225
_journal_page_last 229
_journal_volume 159
_journal_year 1982
_chemical_formula_sum 'Ba2 Cs N15'
_chemical_name_systematic 'Cs Ba2 (N3)5'
_space_group_IT_number 62
_symmetry_space_group_name_Hall '-P 2ac 2n'
_symmetry_space_group_name_H-M 'P n m a'
_cell_angle_alpha 90
_cell_angle_beta 90
_cell_angle_gamma 90
_cell_formula_units_Z 4
_cell_length_a 12.928
_cell_length_b 10.966
_cell_length_c 8.858
_cell_volume 1255.785
_citation_journal_id_ASTM ZEKRDZ
_cod_data_source_file Krischner_ZEKRDZ_1982_572.cif
_cod_data_source_block Ba2Cs1N15
_cod_original_formula_sum 'Ba2 Cs1 N15'
_cod_database_code 8103709

loop_
_symmetry_equiv_pos_as_xyz
x,y,z
-x+1/2,-y,z+1/2
x+1/2,-y+1/2,-z+1/2
-x,y+1/2,-z
-x,-y,-z
x-1/2,y,-z-1/2
-x-1/2,y-1/2,z-1/2
x,-y-1/2,z

loop_
_atom_site_label
_atom_site_type_symbol
_atom_site_fract_x
_atom_site_fract_y
_atom_site_fract_z
_atom_site_occupancy
_atom_site_U_iso_or_equiv
N3 N 0.392 0.078 0.101 1 0.0
N6 N 0.707 0.141 0.155 1 0.0
N2 N 0.435 0.042 0.207 1 0.0
N9 N 0.499 0.25 0.503 1 0.0
N4 N 0.749 0.64 0.21 1 0.0
Ba1 Ba+2 0.1771 0.0113 0.0535 1 0.0
N10 N 0.592 0.25 0.473 1 0.0
N8 N 0.411 0.25 0.537 1 0.0
N7 N 0.71 0.25 0.158 1 0.0
N5 N 0.749 0.75 0.212 1 0.0
Cs1 Cs+1 -0.0158 0.75 0.3928 1 0.0
N1 N 0.478 0.006 0.316 1 0.0
